data_4342649
loop_
_publ_author_name
'Chen, Sihuai'
'Mereacre, Valeriu'
'Prodius, Denis'
'Kostakis, George E.'
'Powell, Annie K.'

_publ_section_title
;
 Developing a &quot;Highway Code&quot; To Steer the Structural and
 Electronic Properties of Fe(III)/Dy(III) Coordination Clusters.
;
_journal_issue 7
_journal_name_full 'Inorganic chemistry'
_journal_page_first 3218
_journal_page_last 3227
_journal_paper_doi 10.1021/ic502809y
_journal_volume 54
_journal_year 2015
_chemical_formula_moiety 'C108 H111 Dy4 Fe4 N3 O33, 13(C2 H3 N)'
_chemical_formula_sum 'C134 H150 Dy4 Fe4 N16 O33'
_chemical_formula_weight 3390.51
_chemical_name_systematic
;
 ?
;
_space_group_crystal_system trigonal
_space_group_IT_number 148
_space_group_name_Hall '-R 3'
_space_group_name_H-M_alt 'R -3 :H'
_symmetry_space_group_name_Hall '-R 3'
_symmetry_space_group_name_H-M 'R -3 :H'
_atom_sites_solution_hydrogens geom
_audit_creation_method SHELXL-2013
_cell_angle_alpha 90
_cell_angle_beta 90
_cell_angle_gamma 120
_cell_formula_units_Z 6
_cell_length_a 24.201(3)
_cell_length_b 24.201(3)
_cell_length_c 36.770(5)
_cell_measurement_temperature 180(2)
_cell_volume 18651(4)
_computing_structure_refinement 'SHELXL-2013 (Sheldrick, 2013)'
_diffrn_ambient_temperature 180(2)
_diffrn_measured_fraction_theta_full 0.999
_diffrn_measured_fraction_theta_max 0.988
_diffrn_radiation_type MoK\a
_diffrn_radiation_wavelength 0.71073
_diffrn_reflns_av_R_equivalents 0.1293
_diffrn_reflns_av_unetI/netI 0.0769
_diffrn_reflns_Laue_measured_fraction_full 0.999
_diffrn_reflns_Laue_measured_fraction_max 0.988
_diffrn_reflns_limit_h_max 29
_diffrn_reflns_limit_h_min -29
_diffrn_reflns_limit_k_max 29
_diffrn_reflns_limit_k_min -29
_diffrn_reflns_limit_l_max 45
_diffrn_reflns_limit_l_min -41
_diffrn_reflns_number 46177
_diffrn_reflns_point_group_measured_fraction_full 0.999
_diffrn_reflns_point_group_measured_fraction_max 0.988
_diffrn_reflns_theta_full 25.242
_diffrn_reflns_theta_max 26.079
_diffrn_reflns_theta_min 2.021
_exptl_absorpt_coefficient_mu 2.895
_exptl_absorpt_correction_T_max 0.751
_exptl_absorpt_correction_T_min 0.500
_exptl_absorpt_correction_type multi-scan
_exptl_absorpt_process_details 'XPREP in SHELXTL 6.14 (BrukerAXS Inc., 2003)'
_exptl_crystal_colour orange
_exptl_crystal_density_diffrn 1.524
_exptl_crystal_description block
_exptl_crystal_F_000 8472
_exptl_crystal_size_max 0.26
_exptl_crystal_size_mid 0.20
_exptl_crystal_size_min 0.14
_platon_squeeze_details
;
;
_refine_diff_density_max 0.896
_refine_diff_density_min -2.478
_refine_diff_density_rms 0.112
_refine_ls_extinction_coef 0.000085(10)
_refine_ls_extinction_expression Fc^*^=kFc[1+0.001xFc^2^\l^3^/sin(2\q)]^-1/4^
_refine_ls_extinction_method SHELXL
_refine_ls_goodness_of_fit_ref 0.888
_refine_ls_hydrogen_treatment constr
_refine_ls_matrix_type full
_refine_ls_number_parameters 459
_refine_ls_number_reflns 8113
_refine_ls_number_restraints 0
_refine_ls_restrained_S_all 0.888
_refine_ls_R_factor_all 0.0719
_refine_ls_R_factor_gt 0.0431
_refine_ls_shift/su_max 0.001
_refine_ls_shift/su_mean 0.000
_refine_ls_structure_factor_coef Fsqd
_refine_ls_weighting_details
;
 w=1/[\s^2^(Fo^2^)+(0.0532P)^2^]
 where P=(Fo^2^+2Fc^2^)/3
;
_refine_ls_weighting_scheme calc
_refine_ls_wR_factor_gt 0.0963
_refine_ls_wR_factor_ref 0.1051
_reflns_Friedel_coverage 0.000
_reflns_number_gt 5486
_reflns_number_total 8113
_reflns_threshold_expression 'I > 2\s(I)'
_cod_data_source_file ic502809y_si_001.cif
_cod_data_source_block 3
_cod_depositor_comments 'Adding full bibliography for 4342647--4342650.cif.'
_cod_original_cell_volume 18651(5)
_cod_database_code 4342649
_shelx_space_group_comment
;
The symmetry employed for this shelxl refinement is uniquely defined
by the following loop, which should always be used as a source of
symmetry information in preference to the above space-group names.
They are only intended as comments.
;
_shelxl_version_number 2013-2

loop_
_space_group_symop_operation_xyz
'x, y, z'
'-y, x-y, z'
'-x+y, -x, z'
'x+2/3, y+1/3, z+1/3'
'-y+2/3, x-y+1/3, z+1/3'
'-x+y+2/3, -x+1/3, z+1/3'
'x+1/3, y+2/3, z+2/3'
'-y+1/3, x-y+2/3, z+2/3'
'-x+y+1/3, -x+2/3, z+2/3'
'-x, -y, -z'
'y, -x+y, -z'
'x-y, x, -z'
'-x+2/3, -y+1/3, -z+1/3'
'y+2/3, -x+y+1/3, -z+1/3'
'x-y+2/3, x+1/3, -z+1/3'
'-x+1/3, -y+2/3, -z+2/3'
'y+1/3, -x+y+2/3, -z+2/3'
'x-y+1/3, x+2/3, -z+2/3'

loop_
_atom_site_label
_atom_site_type_symbol
_atom_site_fract_x
_atom_site_fract_y
_atom_site_fract_z
_atom_site_U_iso_or_equiv
_atom_site_adp_type
_atom_site_occupancy
_atom_site_site_symmetry_order
_atom_site_calc_flag
_atom_site_refinement_flags_posn
_atom_site_refinement_flags_adp
_atom_site_refinement_flags_occupancy
Dy1 Dy 0.6667 0.3333 0.01924(2) 0.03947(13) Uani 1 3 d S T P
Dy2 Dy 0.80348(2) 0.48804(2) 0.05038(2) 0.04483(11) Uani 1 1 d . . .
Fe1 Fe 0.6667 0.3333 0.10047(3) 0.0411(3) Uani 1 3 d S T P
Fe2 Fe 0.65910(4) 0.45765(4) 0.06638(2) 0.0432(2) Uani 1 1 d . . .
O1 O 0.70040(16) 0.40728(16) 0.06717(9) 0.0389(8) Uani 1 1 d . . .
O2 O 0.60107(18) 0.40572(19) 0.02661(10) 0.0493(10) Uani 1 1 d . . .
O3 O 0.73169(19) 0.51982(18) 0.03916(11) 0.0489(10) Uani 1 1 d . . .
O4 O 0.57822(19) 0.39763(18) 0.09667(10) 0.0472(9) Uani 1 1 d . . .
O5 O 0.6215(2) 0.3625(2) 0.13711(10) 0.0525(10) Uani 1 1 d . . .
O6 O 0.6933(2) 0.5038(2) 0.11340(11) 0.0552(10) Uani 1 1 d . . .
O7 O 0.7937(2) 0.5250(2) 0.10806(12) 0.0558(11) Uani 1 1 d . . .
O8 O 0.7171(2) 0.4196(2) -0.01598(12) 0.0630(12) Uani 1 1 d . . .
O9 O 0.8115(2) 0.5059(2) -0.01439(11) 0.0583(11) Uani 1 1 d . . .
O10 O 0.8771(2) 0.6010(2) 0.04257(13) 0.0631(12) Uani 1 1 d . . .
O11 O 0.9158(2) 0.5392(2) 0.05723(14) 0.0650(12) Uani 1 1 d . . .
N1 N 0.6252(3) 0.5241(2) 0.04902(15) 0.0572(13) Uani 1 1 d . . .
C1 C 0.6009(3) 0.4469(3) -0.00051(18) 0.0622(18) Uani 1 1 d . . .
H1A H 0.5690 0.4217 -0.0194 0.075 Uiso 1 1 calc R U .
H1B H 0.6434 0.4700 -0.0122 0.075 Uiso 1 1 calc R U .
C2 C 0.5851(3) 0.4941(3) 0.0161(2) 0.069(2) Uani 1 1 d . . .
H2A H 0.5927 0.5276 -0.0019 0.083 Uiso 1 1 calc R U .
H2B H 0.5394 0.4721 0.0230 0.083 Uiso 1 1 calc R U .
C3 C 0.7339(4) 0.5738(4) 0.0245(2) 0.075(2) Uani 1 1 d . . .
H3A H 0.7263 0.5681 -0.0021 0.091 Uiso 1 1 calc R U .
H3B H 0.7767 0.6114 0.0285 0.091 Uiso 1 1 calc R U .
C4 C 0.6850(4) 0.5845(3) 0.0417(3) 0.078(2) Uani 1 1 d . . .
H4A H 0.6756 0.6115 0.0255 0.094 Uiso 1 1 calc R U .
H4B H 0.7020 0.6078 0.0648 0.094 Uiso 1 1 calc R U .
C5 C 0.5878(4) 0.5320(4) 0.0786(2) 0.082(2) Uani 1 1 d . . .
H5A H 0.5512 0.4894 0.0844 0.099 Uiso 1 1 calc R U .
H5B H 0.6152 0.5471 0.1006 0.099 Uiso 1 1 calc R U .
C6 C 0.5626(5) 0.5759(5) 0.0722(3) 0.121(4) Uani 1 1 d . . .
H6A H 0.5330 0.5606 0.0512 0.145 Uiso 1 1 calc R U .
H6B H 0.5982 0.6191 0.0664 0.145 Uiso 1 1 calc R U .
C7 C 0.5268(6) 0.5791(6) 0.1065(5) 0.160(6) Uani 1 1 d . . .
H7B H 0.4933 0.5354 0.1134 0.191 Uiso 1 1 calc R U .
H7A H 0.5058 0.6042 0.1010 0.191 Uiso 1 1 calc R U .
C8 C 0.5741(9) 0.6107(9) 0.1394(6) 0.242(11) Uani 1 1 d . . .
H8C H 0.5516 0.6171 0.1597 0.290 Uiso 1 1 calc R U .
H8B H 0.6099 0.6520 0.1318 0.290 Uiso 1 1 calc R U .
H8A H 0.5903 0.5827 0.1472 0.290 Uiso 1 1 calc R U .
C9 C 0.5866(3) 0.3840(3) 0.12934(16) 0.0495(15) Uani 1 1 d . . .
C10 C 0.5513(3) 0.3953(3) 0.15881(18) 0.0591(17) Uani 1 1 d . . .
C11 C 0.5015(4) 0.4057(4) 0.1506(2) 0.074(2) Uani 1 1 d . . .
H11A H 0.4906 0.4063 0.1259 0.089 Uiso 1 1 calc R U .
C12 C 0.4670(5) 0.4152(5) 0.1776(3) 0.102(3) Uani 1 1 d . . .
H12A H 0.4318 0.4208 0.1718 0.122 Uiso 1 1 calc R U .
C13 C 0.4857(6) 0.4162(6) 0.2130(3) 0.126(4) Uani 1 1 d . . .
H13A H 0.4640 0.4243 0.2319 0.151 Uiso 1 1 calc R U .
C14 C 0.5345(6) 0.4059(7) 0.2216(3) 0.137(5) Uani 1 1 d . . .
H14A H 0.5453 0.4057 0.2464 0.164 Uiso 1 1 calc R U .
C15 C 0.5688(5) 0.3958(5) 0.1947(2) 0.098(3) Uani 1 1 d . . .
H15A H 0.6032 0.3892 0.2007 0.118 Uiso 1 1 calc R U .
C16 C 0.7508(3) 0.5271(3) 0.12446(17) 0.0532(15) Uani 1 1 d . . .
C17 C 0.7647(4) 0.5599(3) 0.16090(18) 0.0619(18) Uani 1 1 d . . .
C18 C 0.7162(5) 0.5640(4) 0.1787(2) 0.095(3) Uani 1 1 d . . .
H18A H 0.6742 0.5445 0.1690 0.114 Uiso 1 1 calc R U .
C19 C 0.7314(6) 0.5976(5) 0.2110(3) 0.126(4) Uani 1 1 d . . .
H19A H 0.6994 0.6023 0.2233 0.151 Uiso 1 1 calc R U .
C20 C 0.7904(6) 0.6240(5) 0.2256(3) 0.121(4) Uani 1 1 d . . .
H20A H 0.7990 0.6463 0.2480 0.145 Uiso 1 1 calc R U .
C21 C 0.8382(5) 0.6189(5) 0.2086(2) 0.101(3) Uani 1 1 d . . .
H21A H 0.8795 0.6371 0.2190 0.122 Uiso 1 1 calc R U .
C22 C 0.8244(4) 0.5864(4) 0.1755(2) 0.077(2) Uani 1 1 d . . .
H22A H 0.8568 0.5828 0.1631 0.092 Uiso 1 1 calc R U .
C23 C 0.7618(3) 0.4679(3) -0.03037(15) 0.0476(14) Uani 1 1 d . . .
C24 C 0.7537(3) 0.4780(3) -0.06987(16) 0.0517(15) Uani 1 1 d . . .
C25 C 0.7985(4) 0.5293(4) -0.0882(2) 0.079(2) Uani 1 1 d . . .
H25A H 0.8363 0.5595 -0.0761 0.095 Uiso 1 1 calc R U .
C26 C 0.7899(7) 0.5386(6) -0.1252(3) 0.116(4) Uani 1 1 d . . .
H26A H 0.8223 0.5732 -0.1386 0.140 Uiso 1 1 calc R U .
C27 C 0.7325(8) 0.4955(8) -0.1411(3) 0.133(5) Uani 1 1 d . . .
H27A H 0.7237 0.5024 -0.1653 0.160 Uiso 1 1 calc R U .
C28 C 0.6904(7) 0.4453(6) -0.1233(3) 0.116(4) Uani 1 1 d . . .
H28A H 0.6529 0.4148 -0.1356 0.139 Uiso 1 1 calc R U .
C29 C 0.6983(4) 0.4353(4) -0.0873(2) 0.082(2) Uani 1 1 d . . .
H29A H 0.6659 0.3994 -0.0747 0.098 Uiso 1 1 calc R U .
C30 C 0.9236(3) 0.5943(3) 0.05101(19) 0.0591(17) Uani 1 1 d . . .
C31 C 0.9878(3) 0.6506(3) 0.05445(19) 0.0631(18) Uani 1 1 d . . .
C32 C 1.0356(4) 0.6451(5) 0.0718(2) 0.089(3) Uani 1 1 d . . .
H32A H 1.0273 0.6049 0.0808 0.106 Uiso 1 1 calc R U .
C33 C 1.0946(5) 0.6973(6) 0.0760(3) 0.120(4) Uani 1 1 d . . .
H33A H 1.1272 0.6931 0.0879 0.144 Uiso 1 1 calc R U .
C34 C 1.1068(5) 0.7534(6) 0.0638(4) 0.124(5) Uani 1 1 d . . .
H34A H 1.1479 0.7894 0.0678 0.149 Uiso 1 1 calc R U .
C35 C 1.0616(5) 0.7615(5) 0.0454(3) 0.116(4) Uani 1 1 d . . .
H35A H 1.0714 0.8018 0.0357 0.140 Uiso 1 1 calc R U .
C36 C 1.0008(4) 0.7083(4) 0.0418(2) 0.085(3) Uani 1 1 d . . .
H36A H 0.9681 0.7127 0.0302 0.102 Uiso 1 1 calc R U .

loop_
_atom_site_aniso_label
_atom_site_aniso_U_11
_atom_site_aniso_U_22
_atom_site_aniso_U_33
_atom_site_aniso_U_23
_atom_site_aniso_U_13
_atom_site_aniso_U_12
Dy1 0.04283(17) 0.04283(17) 0.0327(2) 0.000 0.000 0.02141(9)
Dy2 0.04224(17) 0.04135(17) 0.04626(16) -0.00273(12) -0.00005(12) 0.01743(13)
Fe1 0.0449(5) 0.0449(5) 0.0335(7) 0.000 0.000 0.0224(2)
Fe2 0.0457(5) 0.0414(5) 0.0430(4) -0.0010(4) 0.0030(4) 0.0220(4)
O1 0.037(2) 0.039(2) 0.0358(19) -0.0030(15) -0.0010(16) 0.0150(16)
O2 0.046(2) 0.050(2) 0.044(2) 0.0059(19) -0.0024(18) 0.0185(19)
O3 0.049(2) 0.042(2) 0.055(2) 0.0072(19) 0.0045(19) 0.0222(19)
O4 0.050(2) 0.048(2) 0.046(2) -0.0004(18) 0.0062(18) 0.026(2)
O5 0.064(3) 0.064(3) 0.038(2) -0.003(2) 0.004(2) 0.038(2)
O6 0.060(3) 0.058(3) 0.050(2) -0.007(2) 0.003(2) 0.031(2)
O7 0.057(3) 0.056(3) 0.053(2) -0.014(2) -0.002(2) 0.028(2)
O8 0.064(3) 0.062(3) 0.063(3) 0.026(2) 0.017(2) 0.031(2)
O9 0.066(3) 0.065(3) 0.045(2) -0.001(2) -0.001(2) 0.033(2)
O10 0.057(3) 0.046(2) 0.074(3) 0.000(2) -0.002(2) 0.017(2)
O11 0.046(2) 0.055(3) 0.086(3) -0.004(2) -0.005(2) 0.019(2)
N1 0.057(3) 0.047(3) 0.072(4) 0.003(3) 0.007(3) 0.029(3)
C1 0.063(4) 0.052(4) 0.060(4) 0.007(3) -0.016(3) 0.020(3)
C2 0.061(4) 0.069(5) 0.079(5) 0.018(4) -0.004(4) 0.034(4)
C3 0.071(5) 0.064(5) 0.092(6) 0.034(4) 0.014(4) 0.034(4)
C4 0.073(5) 0.049(4) 0.116(7) 0.021(4) 0.015(5) 0.033(4)
C5 0.083(5) 0.073(5) 0.110(6) 0.007(5) 0.025(5) 0.053(5)
C6 0.131(9) 0.104(7) 0.169(11) 0.022(8) 0.022(8) 0.090(7)
C7 0.137(11) 0.104(9) 0.264(19) 0.002(10) 0.079(12) 0.080(9)
C8 0.22(2) 0.202(19) 0.33(3) -0.092(19) 0.055(19) 0.121(16)
C9 0.058(4) 0.042(3) 0.045(3) -0.003(3) 0.011(3) 0.022(3)
C10 0.067(4) 0.059(4) 0.050(4) -0.006(3) 0.012(3) 0.031(4)
C11 0.077(5) 0.080(5) 0.074(5) -0.003(4) 0.020(4) 0.046(4)
C12 0.099(7) 0.113(8) 0.113(8) -0.010(6) 0.039(6) 0.067(6)
C13 0.144(11) 0.155(11) 0.092(8) -0.020(7) 0.041(8) 0.085(9)
C14 0.160(12) 0.209(14) 0.062(6) -0.025(7) 0.011(7) 0.108(11)
C15 0.124(8) 0.144(9) 0.045(4) -0.014(5) 0.006(5) 0.081(7)
C16 0.067(4) 0.041(3) 0.046(3) -0.009(3) -0.007(3) 0.023(3)
C17 0.078(5) 0.051(4) 0.052(4) -0.011(3) -0.004(4) 0.028(4)
C18 0.102(7) 0.104(7) 0.078(5) -0.043(5) 0.001(5) 0.051(6)
C19 0.144(10) 0.132(9) 0.088(7) -0.055(7) 0.007(7) 0.059(8)
C20 0.158(11) 0.128(9) 0.070(6) -0.045(6) -0.008(7) 0.067(9)
C21 0.128(8) 0.104(7) 0.078(6) -0.027(5) -0.030(6) 0.062(7)
C22 0.085(5) 0.081(5) 0.068(5) -0.025(4) -0.019(4) 0.043(5)
C23 0.062(4) 0.052(4) 0.040(3) 0.006(3) 0.006(3) 0.037(3)
C24 0.065(4) 0.055(4) 0.046(3) 0.010(3) 0.013(3) 0.038(3)
C25 0.097(6) 0.085(5) 0.068(5) 0.026(4) 0.025(4) 0.056(5)
C26 0.174(12) 0.135(10) 0.075(6) 0.061(7) 0.056(7) 0.103(9)
C27 0.233(17) 0.175(14) 0.065(7) 0.012(8) 0.007(9) 0.157(14)
C28 0.184(12) 0.129(9) 0.070(6) -0.025(6) -0.049(7) 0.106(9)
C29 0.090(6) 0.081(6) 0.072(5) -0.007(4) -0.018(5) 0.041(5)
C30 0.043(4) 0.065(5) 0.060(4) -0.010(3) -0.002(3) 0.019(3)
C31 0.052(4) 0.056(4) 0.066(4) -0.018(3) 0.009(3) 0.016(3)
C32 0.056(5) 0.098(6) 0.087(6) -0.015(5) -0.005(4) 0.020(5)
C33 0.064(6) 0.115(9) 0.149(10) -0.035(8) -0.015(6) 0.020(6)
C34 0.063(6) 0.095(8) 0.166(12) -0.057(8) 0.010(7) 0.004(6)
C35 0.090(7) 0.068(6) 0.155(10) -0.024(6) 0.033(7) 0.012(6)
C36 0.069(5) 0.062(5) 0.105(6) -0.015(5) 0.019(5) 0.018(4)

loop_
_atom_type_symbol
_atom_type_description
_atom_type_scat_dispersion_real
_atom_type_scat_dispersion_imag
_atom_type_scat_source
C C 0.0033 0.0016 'International Tables Vol C Tables 4.2.6.8 and 6.1.1.4'
H H 0.0000 0.0000 'International Tables Vol C Tables 4.2.6.8 and 6.1.1.4'
N N 0.0061 0.0033 'International Tables Vol C Tables 4.2.6.8 and 6.1.1.4'
O O 0.0106 0.0060 'International Tables Vol C Tables 4.2.6.8 and 6.1.1.4'
Fe Fe 0.3463 0.8444 'International Tables Vol C Tables 4.2.6.8 and 6.1.1.4'
Dy Dy -0.1892 4.4098 'International Tables Vol C Tables 4.2.6.8 and 6.1.1.4'

loop_
_geom_angle_atom_site_label_1
_geom_angle_atom_site_label_2
_geom_angle_atom_site_label_3
_geom_angle
_geom_angle_site_symmetry_1
_geom_angle_site_symmetry_3
O8 Dy1 O8 89.71(18) 3_665 2_655
O8 Dy1 O8 89.71(18) 3_665 .
O8 Dy1 O8 89.71(18) 2_655 .
O8 Dy1 O1 140.39(15) 3_665 .
O8 Dy1 O1 129.27(15) 2_655 .
O8 Dy1 O1 84.45(15) . .
O8 Dy1 O1 84.45(15) 3_665 3_665
O8 Dy1 O1 140.39(15) 2_655 3_665
O8 Dy1 O1 129.27(15) . 3_665
O1 Dy1 O1 69.82(14) . 3_665
O8 Dy1 O1 129.27(15) 3_665 2_655
O8 Dy1 O1 84.45(15) 2_655 2_655
O8 Dy1 O1 140.39(15) . 2_655
O1 Dy1 O1 69.82(14) . 2_655
O1 Dy1 O1 69.81(14) 3_665 2_655
O8 Dy1 O2 149.67(15) 3_665 .
O8 Dy1 O2 66.50(14) 2_655 .
O8 Dy1 O2 72.43(14) . .
O1 Dy1 O2 63.71(12) . .
O1 Dy1 O2 125.86(12) 3_665 .
O1 Dy1 O2 69.33(11) 2_655 .
O8 Dy1 O2 72.43(14) 3_665 3_665
O8 Dy1 O2 149.67(15) 2_655 3_665
O8 Dy1 O2 66.50(14) . 3_665
O1 Dy1 O2 69.33(11) . 3_665
O1 Dy1 O2 63.71(12) 3_665 3_665
O1 Dy1 O2 125.86(12) 2_655 3_665
O2 Dy1 O2 119.14(2) . 3_665
O8 Dy1 O2 66.50(14) 3_665 2_655
O8 Dy1 O2 72.43(14) 2_655 2_655
O8 Dy1 O2 149.66(15) . 2_655
O1 Dy1 O2 125.86(12) . 2_655
O1 Dy1 O2 69.33(11) 3_665 2_655
O1 Dy1 O2 63.71(12) 2_655 2_655
O2 Dy1 O2 119.14(2) . 2_655
O2 Dy1 O2 119.14(2) 3_665 2_655
O8 Dy1 Fe1 125.47(12) 3_665 .
O8 Dy1 Fe1 125.47(12) 2_655 .
O8 Dy1 Fe1 125.47(12) . .
O1 Dy1 Fe1 41.36(9) . .
O1 Dy1 Fe1 41.36(9) 3_665 .
O1 Dy1 Fe1 41.36(9) 2_655 .
O2 Dy1 Fe1 84.65(8) . .
O2 Dy1 Fe1 84.65(8) 3_665 .
O2 Dy1 Fe1 84.65(8) 2_655 .
O8 Dy1 Dy2 56.12(12) 3_665 3_665
O8 Dy1 Dy2 109.56(12) 2_655 3_665
O8 Dy1 Dy2 139.23(12) . 3_665
O1 Dy1 Dy2 107.21(9) . 3_665
O1 Dy1 Dy2 37.65(8) 3_665 3_665
O1 Dy1 Dy2 78.71(9) 2_655 3_665
O2 Dy1 Dy2 147.99(8) . 3_665
O2 Dy1 Dy2 81.05(8) 3_665 3_665
O2 Dy1 Dy2 38.89(8) 2_655 3_665
Fe1 Dy1 Dy2 72.111(8) . 3_665
O8 Dy1 Dy2 139.23(12) 3_665 2_655
O8 Dy1 Dy2 56.12(12) 2_655 2_655
O8 Dy1 Dy2 109.56(12) . 2_655
O1 Dy1 Dy2 78.71(9) . 2_655
O1 Dy1 Dy2 107.20(9) 3_665 2_655
O1 Dy1 Dy2 37.65(8) 2_655 2_655
O2 Dy1 Dy2 38.89(8) . 2_655
O2 Dy1 Dy2 147.99(8) 3_665 2_655
O2 Dy1 Dy2 81.05(8) 2_655 2_655
Fe1 Dy1 Dy2 72.111(8) . 2_655
Dy2 Dy1 Dy2 111.006(8) 3_665 2_655
O3 Dy2 O2 127.63(14) . 3_665
O3 Dy2 O1 69.83(13) . .
O2 Dy2 O1 80.16(13) 3_665 .
O3 Dy2 O7 78.21(15) . .
O2 Dy2 O7 137.28(14) 3_665 .
O1 Dy2 O7 79.26(13) . .
O3 Dy2 O11 135.77(15) . .
O2 Dy2 O11 88.99(15) 3_665 .
O1 Dy2 O11 150.19(15) . .
O7 Dy2 O11 90.69(16) . .
O3 Dy2 O9 76.46(15) . .
O2 Dy2 O9 76.08(14) 3_665 .
O1 Dy2 O9 111.41(14) . .
O7 Dy2 O9 146.57(15) . .
O11 Dy2 O9 92.43(16) . .
O3 Dy2 O10 81.43(15) . .
O2 Dy2 O10 130.94(15) 3_665 .
O1 Dy2 O10 147.59(15) . .
O7 Dy2 O10 80.51(15) . .
O11 Dy2 O10 54.42(16) . .
O9 Dy2 O10 74.47(16) . .
O3 Dy2 O4 137.24(13) . 3_665
O2 Dy2 O4 65.54(13) 3_665 3_665
O1 Dy2 O4 74.22(12) . 3_665
O7 Dy2 O4 72.98(14) . 3_665
O11 Dy2 O4 76.01(15) . 3_665
O9 Dy2 O4 139.82(14) . 3_665
O10 Dy2 O4 122.90(14) . 3_665
O3 Dy2 C30 108.43(19) . .
O2 Dy2 C30 111.68(18) 3_665 .
O1 Dy2 C30 163.31(16) . .
O7 Dy2 C30 84.13(17) . .
O11 Dy2 C30 27.35(18) . .
O9 Dy2 C30 83.56(18) . .
O10 Dy2 C30 27.10(18) . .
O4 Dy2 C30 99.41(18) 3_665 .
O3 Dy2 Fe2 35.60(10) . .
O2 Dy2 Fe2 111.52(10) 3_665 .
O1 Dy2 Fe2 35.97(9) . .
O7 Dy2 Fe2 67.81(11) . .
O11 Dy2 Fe2 157.32(12) . .
O9 Dy2 Fe2 101.61(11) . .
O10 Dy2 Fe2 112.25(12) . .
O4 Dy2 Fe2 103.03(9) 3_665 .
C30 Dy2 Fe2 136.45(16) . .
O3 Dy2 Dy1 80.68(10) . .
O2 Dy2 Dy1 51.22(10) 3_665 .
O1 Dy2 Dy1 37.52(8) . .
O7 Dy2 Dy1 116.74(11) . .
O11 Dy2 Dy1 140.20(12) . .
O9 Dy2 Dy1 80.12(11) . .
O10 Dy2 Dy1 151.70(11) . .
O4 Dy2 Dy1 84.79(9) 3_665 .
C30 Dy2 Dy1 158.88(14) . .
Fe2 Dy2 Dy1 60.855(15) . .
O1 Fe1 O1 85.67(15) 3_665 2_655
O1 Fe1 O1 85.67(15) 3_665 .
O1 Fe1 O1 85.67(15) 2_655 .
O1 Fe1 O5 98.28(16) 3_665 3_665
O1 Fe1 O5 176.00(16) 2_655 3_665
O1 Fe1 O5 93.93(16) . 3_665
O1 Fe1 O5 93.93(15) 3_665 2_655
O1 Fe1 O5 98.28(16) 2_655 2_655
O1 Fe1 O5 176.00(16) . 2_655
O5 Fe1 O5 82.18(18) 3_665 2_655
O1 Fe1 O5 176.00(16) 3_665 .
O1 Fe1 O5 93.92(15) 2_655 .
O1 Fe1 O5 98.28(16) . .
O5 Fe1 O5 82.19(18) 3_665 .
O5 Fe1 O5 82.19(18) 2_655 .
O1 Fe1 Dy1 51.73(10) 3_665 .
O1 Fe1 Dy1 51.73(10) 2_655 .
O1 Fe1 Dy1 51.73(10) . .
O5 Fe1 Dy1 130.63(12) 3_665 .
O5 Fe1 Dy1 130.63(12) 2_655 .
O5 Fe1 Dy1 130.63(12) . .
O1 Fe2 O3 86.72(16) . .
O1 Fe2 O2 92.14(16) . .
O3 Fe2 O2 101.09(17) . .
O1 Fe2 O6 98.06(16) . .
O3 Fe2 O6 92.97(18) . .
O2 Fe2 O6 163.09(17) . .
O1 Fe2 O4 98.91(15) . .
O3 Fe2 O4 174.17(16) . .
O2 Fe2 O4 80.30(16) . .
O6 Fe2 O4 84.80(17) . .
O1 Fe2 N1 162.68(18) . .
O3 Fe2 N1 78.99(18) . .
O2 Fe2 N1 81.17(19) . .
O6 Fe2 N1 92.47(19) . .
O4 Fe2 N1 95.70(18) . .
O1 Fe2 Dy2 45.96(10) . .
O3 Fe2 Dy2 43.14(12) . .
O2 Fe2 Dy2 110.57(12) . .
O6 Fe2 Dy2 86.12(13) . .
O4 Fe2 Dy2 141.73(11) . .
N1 Fe2 Dy2 121.80(14) . .
Fe2 O1 Fe1 118.20(18) . .
Fe2 O1 Dy1 112.24(16) . .
Fe1 O1 Dy1 86.91(13) . .
Fe2 O1 Dy2 98.08(15) . .
Fe1 O1 Dy2 134.45(17) . .
Dy1 O1 Dy2 104.83(13) . .
C1 O2 Fe2 108.9(4) . .
C1 O2 Dy2 126.6(4) . 2_655
Fe2 O2 Dy2 110.28(17) . 2_655
C1 O2 Dy1 123.7(4) . .
Fe2 O2 Dy1 91.36(14) . .
Dy2 O2 Dy1 89.89(13) 2_655 .
C3 O3 Fe2 121.9(4) . .
C3 O3 Dy2 135.7(4) . .
Fe2 O3 Dy2 101.26(16) . .
C9 O4 Fe2 117.7(4) . .
C9 O4 Dy2 123.5(4) . 2_655
Fe2 O4 Dy2 101.32(15) . 2_655
C9 O5 Fe1 125.9(4) . .
C16 O6 Fe2 125.1(4) . .
C16 O7 Dy2 135.0(4) . .
C23 O8 Dy1 159.6(4) . .
C23 O9 Dy2 112.0(4) . .
C30 O10 Dy2 91.4(4) . .
C30 O11 Dy2 93.5(4) . .
C4 N1 C5 111.3(6) . .
C4 N1 C2 114.1(6) . .
C5 N1 C2 111.5(6) . .
C4 N1 Fe2 103.5(4) . .
C5 N1 Fe2 110.5(4) . .
C2 N1 Fe2 105.4(4) . .
O2 C1 C2 109.9(6) . .
N1 C2 C1 110.3(5) . .
O3 C3 C4 110.0(6) . .
C3 C4 N1 112.3(6) . .
C6 C5 N1 118.0(8) . .
C5 C6 C7 110.1(9) . .
C6 C7 C8 111.1(11) . .
O5 C9 O4 123.8(5) . .
O5 C9 C10 119.3(6) . .
O4 C9 C10 116.9(6) . .
C11 C10 C15 119.9(7) . .
C11 C10 C9 120.5(6) . .
C15 C10 C9 119.6(7) . .
C10 C11 C12 121.7(8) . .
C13 C12 C11 117.3(10) . .
C14 C13 C12 121.9(9) . .
C13 C14 C15 121.0(10) . .
C10 C15 C14 118.2(9) . .
O7 C16 O6 125.8(6) . .
O7 C16 C17 119.4(6) . .
O6 C16 C17 114.9(6) . .
C22 C17 C18 121.0(7) . .
C22 C17 C16 120.1(7) . .
C18 C17 C16 118.9(7) . .
C19 C18 C17 117.5(9) . .
C20 C19 C18 121.8(11) . .
C19 C20 C21 121.0(9) . .
C20 C21 C22 118.3(9) . .
C17 C22 C21 120.4(8) . .
O9 C23 O8 124.1(5) . .
O9 C23 C24 119.7(6) . .
O8 C23 C24 116.2(6) . .
C25 C24 C29 119.4(7) . .
C25 C24 C23 121.6(7) . .
C29 C24 C23 119.0(6) . .
C24 C25 C26 121.0(10) . .
C27 C26 C25 117.4(10) . .
C28 C27 C26 120.8(11) . .
C27 C28 C29 122.2(12) . .
C28 C29 C24 119.0(9) . .
O10 C30 O11 120.5(6) . .
O10 C30 C31 120.0(7) . .
O11 C30 C31 119.5(6) . .
O10 C30 Dy2 61.5(3) . .
O11 C30 Dy2 59.2(3) . .
C31 C30 Dy2 175.5(5) . .
C36 C31 C32 118.9(7) . .
C36 C31 C30 121.4(7) . .
C32 C31 C30 119.8(7) . .
C33 C32 C31 120.2(10) . .
C34 C33 C32 120.5(12) . .
C33 C34 C35 121.9(10) . .
C34 C35 C36 117.4(11) . .
C31 C36 C35 121.0(10) . .

loop_
_geom_bond_atom_site_label_1
_geom_bond_atom_site_label_2
_geom_bond_distance
_geom_bond_site_symmetry_2
Dy1 O8 2.231(4) 3_665
Dy1 O8 2.231(4) 2_655
Dy1 O8 2.231(4) .
Dy1 O1 2.348(3) .
Dy1 O1 2.349(3) 3_665
Dy1 O1 2.349(3) 2_655
Dy1 O2 2.906(4) .
Dy1 O2 2.906(4) 3_665
Dy1 O2 2.906(4) 2_655
Dy1 Fe1 2.9871(14) .
Dy1 Dy2 3.7276(5) 3_665
Dy1 Dy2 3.7276(5) 2_655
Dy2 O3 2.262(4) .
Dy2 O2 2.340(4) 3_665
Dy2 O1 2.355(3) .
Dy2 O7 2.359(4) .
Dy2 O11 2.370(4) .
Dy2 O9 2.411(4) .
Dy2 O10 2.422(4) .
Dy2 O4 2.497(4) 3_665
Dy2 C30 2.755(7) .
Dy2 Fe2 3.2444(9) .
Fe1 O1 1.977(4) 3_665
Fe1 O1 1.977(4) 2_655
Fe1 O1 1.977(4) .
Fe1 O5 2.069(4) 3_665
Fe1 O5 2.069(4) 2_655
Fe1 O5 2.069(4) .
Fe2 O1 1.925(4) .
Fe2 O3 1.926(4) .
Fe2 O2 1.981(4) .
Fe2 O6 1.999(4) .
Fe2 O4 2.083(4) .
Fe2 N1 2.232(5) .
O2 C1 1.412(7) .
O2 Dy2 2.340(4) 2_655
O3 C3 1.389(7) .
O4 C9 1.288(7) .
O4 Dy2 2.497(4) 2_655
O5 C9 1.226(7) .
O6 C16 1.280(7) .
O7 C16 1.223(8) .
O8 C23 1.245(7) .
O9 C23 1.239(7) .
O10 C30 1.256(8) .
O11 C30 1.268(8) .
N1 C4 1.480(8) .
N1 C5 1.489(9) .
N1 C2 1.493(9) .
C1 C2 1.504(10) .
C3 C4 1.475(10) .
C5 C6 1.485(11) .
C6 C7 1.555(16) .
C7 C8 1.57(2) .
C9 C10 1.489(8) .
C10 C11 1.381(10) .
C10 C15 1.384(10) .
C11 C12 1.388(10) .
C12 C13 1.374(15) .
C13 C14 1.360(15) .
C14 C15 1.390(13) .
C16 C17 1.507(8) .
C17 C22 1.365(10) .
C17 C18 1.390(11) .
C18 C19 1.383(11) .
C19 C20 1.350(15) .
C20 C21 1.374(14) .
C21 C22 1.395(11) .
C23 C24 1.502(8) .
C24 C25 1.351(9) .
C24 C29 1.376(10) .
C25 C26 1.409(12) .
C26 C27 1.383(17) .
C27 C28 1.306(16) .
C28 C29 1.376(12) .
C30 C31 1.472(9) .
C31 C36 1.352(11) .
C31 C32 1.385(11) .
C32 C33 1.361(12) .
C33 C34 1.317(16) .
C34 C35 1.382(16) .
C35 C36 1.395(12) .

loop_
_geom_torsion_atom_site_label_1
_geom_torsion_atom_site_label_2
_geom_torsion_atom_site_label_3
_geom_torsion_atom_site_label_4
_geom_torsion
_geom_torsion_site_symmetry_1
Fe2 O2 C1 C2 -54.0(6) .
Dy2 O2 C1 C2 81.4(6) 2_655
Dy1 O2 C1 C2 -159.0(4) .
C4 N1 C2 C1 92.6(7) .
C5 N1 C2 C1 -140.3(6) .
Fe2 N1 C2 C1 -20.3(6) .
O2 C1 C2 N1 49.0(7) .
Fe2 O3 C3 C4 16.7(9) .
Dy2 O3 C3 C4 -148.1(5) .
O3 C3 C4 N1 -37.7(10) .
C5 N1 C4 C3 156.7(7) .
C2 N1 C4 C3 -76.1(8) .
Fe2 N1 C4 C3 38.0(8) .
C4 N1 C5 C6 64.3(10) .
C2 N1 C5 C6 -64.4(10) .
Fe2 N1 C5 C6 178.7(7) .
N1 C5 C6 C7 -178.4(9) .
C5 C6 C7 C8 65.9(15) .
Fe1 O5 C9 O4 -7.5(9) .
Fe1 O5 C9 C10 172.5(4) .
Fe2 O4 C9 O5 -52.9(7) .
Dy2 O4 C9 O5 74.8(7) 2_655
Fe2 O4 C9 C10 127.1(5) .
Dy2 O4 C9 C10 -105.2(5) 2_655
O5 C9 C10 C11 -165.5(7) .
O4 C9 C10 C11 14.5(10) .
O5 C9 C10 C15 14.7(11) .
O4 C9 C10 C15 -165.3(7) .
C15 C10 C11 C12 -1.5(13) .
C9 C10 C11 C12 178.8(8) .
C10 C11 C12 C13 2.2(14) .
C11 C12 C13 C14 -2.4(19) .
C12 C13 C14 C15 2(2) .
C11 C10 C15 C14 0.8(15) .
C9 C10 C15 C14 -179.4(9) .
C13 C14 C15 C10 -1.0(19) .
Dy2 O7 C16 O6 4.3(10) .
Dy2 O7 C16 C17 -175.1(4) .
Fe2 O6 C16 O7 0.4(9) .
Fe2 O6 C16 C17 179.9(4) .
O7 C16 C17 C22 -0.6(10) .
O6 C16 C17 C22 179.9(7) .
O7 C16 C17 C18 177.7(7) .
O6 C16 C17 C18 -1.9(10) .
C22 C17 C18 C19 1.9(14) .
C16 C17 C18 C19 -176.3(9) .
C17 C18 C19 C20 -2.0(18) .
C18 C19 C20 C21 1(2) .
C19 C20 C21 C22 0.7(18) .
C18 C17 C22 C21 -0.6(13) .
C16 C17 C22 C21 177.6(7) .
C20 C21 C22 C17 -0.8(14) .
Dy2 O9 C23 O8 -11.6(7) .
Dy2 O9 C23 C24 170.2(4) .
Dy1 O8 C23 O9 -36.7(16) .
Dy1 O8 C23 C24 141.5(10) .
O9 C23 C24 C25 -2.8(9) .
O8 C23 C24 C25 178.9(6) .
O9 C23 C24 C29 179.8(6) .
O8 C23 C24 C29 1.5(9) .
C29 C24 C25 C26 -1.7(12) .
C23 C24 C25 C26 -179.1(7) .
C24 C25 C26 C27 3.7(15) .
C25 C26 C27 C28 -5.4(18) .
C26 C27 C28 C29 5.1(19) .
C27 C28 C29 C24 -2.9(16) .
C25 C24 C29 C28 1.1(12) .
C23 C24 C29 C28 178.6(7) .
Dy2 O10 C30 O11 3.6(7) .
Dy2 O10 C30 C31 -175.2(6) .
Dy2 O11 C30 O10 -3.7(7) .
Dy2 O11 C30 C31 175.1(5) .
O10 C30 C31 C36 -13.5(10) .
O11 C30 C31 C36 167.7(7) .
O10 C30 C31 C32 164.8(7) .
O11 C30 C31 C32 -14.0(10) .
C36 C31 C32 C33 0.2(13) .
C30 C31 C32 C33 -178.1(8) .
C31 C32 C33 C34 0.2(17) .
C32 C33 C34 C35 -2(2) .
C33 C34 C35 C36 3.3(18) .
C32 C31 C36 C35 1.1(12) .
C30 C31 C36 C35 179.4(8) .
C34 C35 C36 C31 -2.8(14) .

loop_
_platon_squeeze_void_nr
_platon_squeeze_void_average_x
_platon_squeeze_void_average_y
_platon_squeeze_void_average_z
_platon_squeeze_void_volume
_platon_squeeze_void_count_electrons
_platon_squeeze_void_content
1 0.000 0.000 0.000 1015 101 ' '
2 -0.333 0.333 0.333 1010 101 ' '
3 0.000 0.000 0.500 6 0 ' '
4 0.333 0.667 0.667 1010 101 ' '
5 0.333 0.667 0.167 7 1 ' '
6 0.667 0.333 0.833 7 1 ' '
